data_2200430
loop_
_publ_author_name
'Kickelbick, Guido'

_publ_section_title
;
 A centrosymmetric hydroxo-bridged pentamethyldiethylenetriamine
 copper(II) complex,
 {[(pmdeta)Cu(OH)]~2~}^2+^&#x00B7;2Br^{-^}&#x00B7;2MeCN
;
_journal_issue 8
_journal_name_full 'Acta Crystallographica Section E'
_journal_page_first m365
_journal_page_last m367
_journal_paper_doi 10.1107/S1600536801011928
_journal_volume 57
_journal_year 2001
_chemical_formula_iupac '[Cu2 (O H)2 (C9 H23 N3)2] Br2, 2C2 H3 N'
_chemical_formula_moiety 'C18 H48 Cu2 N6 O2 2+, 2Br 1-, 2C2 H3 N1'
_chemical_formula_sum 'C22 H54 Br2 Cu2 N8 O2'
_chemical_formula_weight 749.64
_chemical_name_systematic
;
Di-\m-hydroxo-bis[(1,1,4,7,7-pentamethyldiethylenetriamine)copper(II)]
dibromide acetonitrile solvate
;
_space_group_IT_number 14
_symmetry_cell_setting monoclinic
_symmetry_space_group_name_Hall '-P 2ybc'
_symmetry_space_group_name_H-M 'P 1 21/c 1'
_audit_creation_method SHELXL-97
_cell_angle_alpha 90.00
_cell_angle_beta 91.5430(10)
_cell_angle_gamma 90.00
_cell_formula_units_Z 2
_cell_length_a 9.2580(5)
_cell_length_b 10.9165(6)
_cell_length_c 16.4073(8)
_cell_measurement_reflns_used 5499
_cell_measurement_temperature 293(2)
_cell_measurement_theta_max 24.20
_cell_measurement_theta_min 2.65
_cell_volume 1657.60(15)
_computing_cell_refinement 'SAINT (Bruker, 1997)'
_computing_data_collection 'SMART (Bruker, 1997)'
_computing_data_reduction SAINT
_computing_molecular_graphics 'SHELXTL (Bruker, 1998)'
_computing_publication_material SHELXL97
_computing_structure_refinement 'SHELXL97 (Sheldrick, 1997)'
_computing_structure_solution 'SHELXS97 (Sheldrick, 1997)'
_diffrn_ambient_temperature 293(2)
_diffrn_measured_fraction_theta_full .997
_diffrn_measured_fraction_theta_max .997
_diffrn_measurement_device_type 'Siemens SMART CCD area-detector'
_diffrn_measurement_method \w
_diffrn_radiation_monochromator graphite
_diffrn_radiation_source 'fine-focus sealed tube'
_diffrn_radiation_type MoK\a
_diffrn_radiation_wavelength .71073
_diffrn_reflns_av_R_equivalents .0295
_diffrn_reflns_av_sigmaI/netI .0293
_diffrn_reflns_limit_h_max 10
_diffrn_reflns_limit_h_min -10
_diffrn_reflns_limit_k_max 12
_diffrn_reflns_limit_k_min -12
_diffrn_reflns_limit_l_max 19
_diffrn_reflns_limit_l_min -19
_diffrn_reflns_number 4696
_diffrn_reflns_theta_full 24.72
_diffrn_reflns_theta_max 24.72
_diffrn_reflns_theta_min 2.20
_diffrn_standards_decay_% 0
_diffrn_standards_number 0
_exptl_absorpt_coefficient_mu 3.724
_exptl_absorpt_correction_T_max .512
_exptl_absorpt_correction_T_min .390
_exptl_absorpt_correction_type multi-scan
_exptl_absorpt_process_details '(SADABS; Sheldrick, 1996)'
_exptl_crystal_colour green
_exptl_crystal_density_diffrn 1.502
_exptl_crystal_density_method 'not measured'
_exptl_crystal_description irregular
_exptl_crystal_F_000 772
_exptl_crystal_size_max .28
_exptl_crystal_size_mid .24
_exptl_crystal_size_min .18
_refine_diff_density_max .491
_refine_diff_density_min -.561
_refine_ls_extinction_method none
_refine_ls_goodness_of_fit_ref 1.068
_refine_ls_hydrogen_treatment constr
_refine_ls_matrix_type full
_refine_ls_number_parameters 163
_refine_ls_number_reflns 2820
_refine_ls_number_restraints 0
_refine_ls_restrained_S_all 1.068
_refine_ls_R_factor_all .0416
_refine_ls_R_factor_gt .0310
_refine_ls_shift/su_max .001
_refine_ls_shift/su_mean .000
_refine_ls_structure_factor_coef Fsqd
_refine_ls_weighting_details 'calc w = 1/[\s^2^(Fo^2^)+(0.0471P)^2^+0.5272P] where P = (Fo^2^+2Fc^2^)/3'
_refine_ls_weighting_scheme calc
_refine_ls_wR_factor_ref .0802
_reflns_number_gt 2389
_reflns_number_total 2820
_reflns_threshold_expression I>2\s(I)
_cod_data_source_file cf6097.cif
_cod_data_source_block I
_cod_depositor_comments
;
The following automatic conversions were performed:
'_geom_bond_publ_flag' value 'Y' changed to 'y' according to
'/home/saulius/struct/CIF-dictionaries/cif_core.dic' dictionary named
'cif_core.dic' version 2.4.1 from 2010-06-29 (6 times).

Automatic conversion script
Id: cif_fix_enum 1527 2010-12-29 10:47:43Z saulius 

The following automatic conversions were performed:

'_geom_bond_publ_flag' value 'Y' changed to 'y' according to
/home/saulius/struct/CIF-dictionaries/cif_core.dic dictionary named
'cif_core.dic' version 2.4.1 from 2010-06-29 (6
times).

'_geom_angle_publ_flag' value 'Y' changed to 'y' according
to /home/saulius/struct/CIF-dictionaries/cif_core.dic dictionary
named 'cif_core.dic' version 2.4.1 from 2010-06-29 (11 times).

Automatic conversion script
Id: cif_fix_values 1715 2011-07-08 13:25:40Z adriana 
;
_cod_original_sg_symbol_H-M 'P 21/c'
_cod_database_code 2200430
_cod_database_fobs_code 2200430

loop_
_symmetry_equiv_pos_as_xyz
'x, y, z'
'-x, y+1/2, -z+1/2'
'-x, -y, -z'
'x, -y-1/2, z-1/2'

loop_
_atom_site_label
_atom_site_fract_x
_atom_site_fract_y
_atom_site_fract_z
_atom_site_U_iso_or_equiv
_atom_site_adp_type
_atom_site_calc_flag
_atom_site_refinement_flags
_atom_site_occupancy
_atom_site_disorder_assembly
_atom_site_disorder_group
_atom_site_type_symbol
Cu1 .46441(4) .39316(3) .55344(2) .02289(12) Uani d . 1 . . Cu
Br1 .18594(4) .35368(3) .302589(19) .03915(13) Uani d . 1 . . Br
O1 .5469(2) .5525(2) .56219(12) .0288(5) Uani d . 1 . . O
H1 .5827 .5937 .6081 .035 Uiso calc R 1 . . H
N1 .2395(3) .4504(2) .60299(15) .0287(6) Uani d . 1 . . N
C2 .1529(3) .3378(3) .5993(2) .0372(8) Uani d . 1 . . C
H2A .0520 .3587 .5901 .045 Uiso calc R 1 . . H
H2B .1619 .2951 .6511 .045 Uiso calc R 1 . . H
C3 .2014(3) .2548(3) .5320(2) .0355(8) Uani d . 1 . . C
H3A .1494 .1778 .5349 .043 Uiso calc R 1 . . H
H3B .1775 .2923 .4798 .043 Uiso calc R 1 . . H
N4 .3605(3) .2298(2) .53732(14) .0273(6) Uani d . 1 . . N
C5 .3971(4) .1528(3) .6091(2) .0358(8) Uani d . 1 . . C
H5A .3767 .0675 .5967 .043 Uiso calc R 1 . . H
H5B .3388 .1769 .6547 .043 Uiso calc R 1 . . H
C6 .5546(4) .1678(3) .6315(2) .0373(8) Uani d . 1 . . C
H6A .5775 .1215 .6807 .045 Uiso calc R 1 . . H
H6B .6128 .1359 .5880 .045 Uiso calc R 1 . . H
N7 .5894(3) .2993(2) .64528(15) .0297(6) Uani d . 1 . . N
C8 .2346(4) .5087(4) .6837(2) .0525(10) Uani d . 1 . . C
H8A .2926 .5816 .6840 .079 Uiso calc R 1 . . H
H8B .2714 .4530 .7244 .079 Uiso calc R 1 . . H
H8C .1365 .5297 .6952 .079 Uiso calc R 1 . . H
C9 .1864(4) .5409(3) .5434(2) .0381(8) Uani d . 1 . . C
H9A .1885 .5063 .4896 .057 Uiso calc R 1 . . H
H9B .2467 .6123 .5460 .057 Uiso calc R 1 . . H
H9C .0890 .5632 .5555 .057 Uiso calc R 1 . . H
C10 .4042(4) .1670(3) .4617(2) .0381(8) Uani d . 1 . . C
H10A .3800 .2175 .4154 .057 Uiso calc R 1 . . H
H10B .3544 .0902 .4567 .057 Uiso calc R 1 . . H
H10C .5066 .1528 .4639 .057 Uiso calc R 1 . . H
C11 .5478(4) .3389(4) .7273(2) .0434(9) Uani d . 1 . . C
H11A .4452 .3304 .7323 .065 Uiso calc R 1 . . H
H11B .5745 .4231 .7353 .065 Uiso calc R 1 . . H
H11C .5965 .2891 .7676 .065 Uiso calc R 1 . . H
C12 .7476(3) .3144(3) .6404(2) .0375(8) Uani d . 1 . . C
H12A .7781 .2894 .5875 .056 Uiso calc R 1 . . H
H12B .7949 .2649 .6814 .056 Uiso calc R 1 . . H
H12C .7724 .3989 .6492 .056 Uiso calc R 1 . . H
N30 .8180(5) .1151(4) .4675(3) .0782(13) Uani d . 1 . . N
C31 .8957(5) .0926(4) .4187(3) .0498(10) Uani d . 1 . . C
C32 .9964(5) .0606(5) .3563(3) .0697(14) Uani d . 1 . . C
H31A .9487 .0100 .3160 .105 Uiso calc R 1 . . H
H31B 1.0766 .0168 .3805 .105 Uiso calc R 1 . . H
H31C 1.0307 .1339 .3309 .105 Uiso calc R 1 . . H

loop_
_atom_site_aniso_label
_atom_site_aniso_U_11
_atom_site_aniso_U_22
_atom_site_aniso_U_33
_atom_site_aniso_U_12
_atom_site_aniso_U_13
_atom_site_aniso_U_23
Cu1 .0180(2) .0242(2) .0265(2) -.00388(14) .00106(14) .00275(15)
Br1 .0412(2) .0443(2) .03174(19) -.00103(15) -.00168(14) -.00340(14)
O1 .0307(12) .0293(12) .0263(10) -.0101(9) -.0027(9) .0004(9)
N1 .0195(13) .0356(16) .0312(13) .0002(11) .0032(10) -.0001(12)
C2 .0212(17) .045(2) .0455(19) -.0008(14) .0048(14) .0112(16)
C3 .0234(17) .039(2) .0436(19) -.0115(14) -.0014(14) .0021(16)
N4 .0256(14) .0276(14) .0287(13) -.0041(11) .0013(11) .0033(11)
C5 .0390(19) .0301(18) .0383(18) -.0062(15) -.0004(15) .0052(15)
C6 .0332(19) .0302(19) .048(2) -.0003(14) -.0020(15) .0111(15)
N7 .0238(14) .0303(15) .0350(14) -.0028(11) -.0014(11) .0051(12)
C8 .047(2) .067(3) .044(2) .014(2) .0021(17) -.0119(19)
C9 .0249(17) .038(2) .051(2) .0033(14) .0054(14) .0062(17)
C10 .048(2) .0298(19) .0362(18) -.0031(15) .0049(15) -.0047(15)
C11 .038(2) .057(2) .0355(19) .0033(17) .0023(15) .0035(17)
C12 .0209(17) .043(2) .048(2) -.0005(15) -.0045(14) .0046(17)
N30 .074(3) .069(3) .093(3) -.015(2) .032(2) -.024(2)
C31 .048(2) .043(2) .058(2) -.0175(19) .004(2) -.009(2)
C32 .072(3) .082(3) .056(3) -.028(3) .019(2) -.019(2)

loop_
_atom_type_symbol
_atom_type_description
_atom_type_scat_dispersion_real
_atom_type_scat_dispersion_imag
_atom_type_scat_source
C C .0033 .0016 'International Tables Vol C Tables 4.2.6.8 and 6.1.1.4'
H H .0000 .0000 'International Tables Vol C Tables 4.2.6.8 and 6.1.1.4'
N N .0061 .0033 'International Tables Vol C Tables 4.2.6.8 and 6.1.1.4'
Cu Cu .3201 1.2651 'International Tables Vol C Tables 4.2.6.8 and 6.1.1.4'
Br Br -.2901 2.4595 'International Tables Vol C Tables 4.2.6.8 and 6.1.1.4'
O O .0106 .0060 'International Tables Vol C Tables 4.2.6.8 and 6.1.1.4'

loop_
_geom_angle_atom_site_label_1
_geom_angle_atom_site_label_2
_geom_angle_atom_site_label_3
_geom_angle_site_symmetry_1
_geom_angle_site_symmetry_3
_geom_angle
_geom_angle_publ_flag
O1 Cu1 O1 . 3_666 79.06(9) y
O1 Cu1 N4 . . 174.48(9) y
O1 Cu1 N4 3_666 . 97.15(9) y
O1 Cu1 N7 . . 100.16(9) y
O1 Cu1 N7 3_666 . 146.06(9) y
N4 Cu1 N7 . . 85.23(10) y
O1 Cu1 N1 . . 95.09(9) y
O1 Cu1 N1 3_666 . 103.15(9) y
N4 Cu1 N1 . . 81.80(10) y
N7 Cu1 N1 . . 110.67(9) y
O1 Cu1 Cu1 . 3_666 40.55(6) ?
O1 Cu1 Cu1 3_666 3_666 38.51(6) ?
N4 Cu1 Cu1 . 3_666 135.53(7) ?
N7 Cu1 Cu1 . 3_666 131.39(7) ?
N1 Cu1 Cu1 . 3_666 101.94(7) ?
Cu1 O1 Cu1 . 3_666 100.94(9) y
C9 N1 C2 . . 111.3(2) ?
C9 N1 C8 . . 106.9(3) ?
C2 N1 C8 . . 111.7(3) ?
C9 N1 Cu1 . . 103.54(18) ?
C2 N1 Cu1 . . 104.63(19) ?
C8 N1 Cu1 . . 118.6(2) ?
N1 C2 C3 . . 111.1(3) ?
N4 C3 C2 . . 112.3(3) ?
C5 N4 C10 . . 110.0(3) ?
C5 N4 C3 . . 110.7(2) ?
C10 N4 C3 . . 109.0(2) ?
C5 N4 Cu1 . . 107.25(18) ?
C10 N4 Cu1 . . 111.95(19) ?
C3 N4 Cu1 . . 107.94(19) ?
N4 C5 C6 . . 109.4(3) ?
N7 C6 C5 . . 110.3(3) ?
C11 N7 C12 . . 107.5(3) ?
C11 N7 C6 . . 111.2(3) ?
C12 N7 C6 . . 108.1(3) ?
C11 N7 Cu1 . . 110.6(2) ?
C12 N7 Cu1 . . 115.3(2) ?
C6 N7 Cu1 . . 104.17(19) ?
N30 C31 C32 . . 178.6(5) ?

loop_
_geom_bond_atom_site_label_1
_geom_bond_atom_site_label_2
_geom_bond_site_symmetry_2
_geom_bond_distance
_geom_bond_publ_flag
Cu1 O1 . 1.904(2) y
Cu1 O1 3_666 1.988(2) y
Cu1 N4 . 2.040(3) y
Cu1 N7 . 2.137(3) y
Cu1 N1 . 2.340(2) y
Cu1 Cu1 3_666 3.0022(7) y
O1 Cu1 3_666 1.988(2) ?
N1 C9 . 1.466(4) ?
N1 C2 . 1.468(4) ?
N1 C8 . 1.471(4) ?
C2 C3 . 1.506(5) ?
C3 N4 . 1.498(4) ?
N4 C5 . 1.480(4) ?
N4 C10 . 1.484(4) ?
C5 C6 . 1.503(5) ?
C6 N7 . 1.487(4) ?
N7 C11 . 1.474(4) ?
N7 C12 . 1.478(4) ?
N30 C31 . 1.119(5) ?
C31 C32 . 1.446(6) ?
